data_1528647
loop_
_publ_author_name
'Kornath, A.'
'Blecher, O.'

_publ_section_title
;
 Zersetzung von Tetrametyhlammoniumcyansulfit und Kristallstrukturen von
 [(C H3)4 N](+) H S O4(-).S O2 und [(C H3)4 N(+)]2 S2 O7(2-).S O2
;
_journal_name_full 'Zeitschrift fuer Anorganische und Allgemeine Chemie'
_journal_page_first 625
_journal_page_last 631
_journal_volume 628
_journal_year 2002
_chemical_formula_sum 'C4 H13 N O6 S2'
_chemical_name_systematic '((C H3)4 N) (H S O4) (S O2)'
_space_group_IT_number 14
_symmetry_space_group_name_Hall '-P 2yn'
_symmetry_space_group_name_H-M 'P 1 21/n 1'
_cell_angle_alpha 90
_cell_angle_beta 90.86
_cell_angle_gamma 90
_cell_formula_units_Z 4
_cell_length_a 7.092
_cell_length_b 14.798
_cell_length_c 9.896
_cell_volume 1038.443
_citation_journal_id_ASTM ZAACAB
_cod_data_source_file Kornath_ZAACAB_2002_1052.cif
_cod_data_source_block C4H13N1O6S2
_cod_original_sg_symbol_Hall '-P 2ybc (x-z,y,z)'
_cod_original_formula_sum 'C4 H13 N1 O6 S2'
_cod_database_code 1528647

loop_
_symmetry_equiv_pos_as_xyz
x,y,z
-x+1/2,y+1/2,-z+1/2
-x,-y,-z
x-1/2,-y-1/2,z-1/2

loop_
_atom_site_label
_atom_site_type_symbol
_atom_site_fract_x
_atom_site_fract_y
_atom_site_fract_z
_atom_site_occupancy
_atom_site_U_iso_or_equiv
H5 H-1 -0.0611 0.7554 0.257 1 0.0
O3 O-2 0.3742 0.61099 0.0178 1 0.0
H1 H+1 0.3707 0.5668 -0.0167 1 0.0
O1 O-2 0.9802 0.55252 0.3413 1 0.0
C4 C+4 0.1749 0.8666 0.0398 1 0.0
H11 H-1 0.1581 0.8812 -0.0516 1 0.0
H13 H-1 0.2028 0.9118 0.0969 1 0.0
O2 O-2 1.0283 0.43085 0.1857 1 0.0
C3 C+4 -0.1624 0.8782 0.0838 1 0.0
O5 O-2 0.4045 0.55524 0.2464 1 0.0
H9 H-1 -0.2754 0.8449 0.1125 1 0.0
H12 H-1 0.2881 0.8292 0.0473 1 0.0
H8 H-1 -0.1392 0.9275 0.1397 1 0.0
C1 C+4 -0.0313 0.7377 -0.0019 1 0.0
H4 H-1 0.084 0.6983 0.0016 1 0.0
H6 H-1 0.0592 0.8388 0.2844 1 0.0
N1 N-3 0.0055 0.81715 0.0881 1 0.0
O6 O-2 0.6677 0.54708 0.0969 1 0.0
H7 H-1 0.1558 0.7474 0.2323 1 0.0
H2 H-1 -0.1485 0.7055 0.0312 1 0.0
O4 O-2 0.5602 0.69158 0.1766 1 0.0
H3 H-1 -0.0511 0.7581 -0.0959 1 0.0
S2 S+6 0.50819 0.60055 0.1427 1 0.0
S1 S+4 1.02234 0.52476 0.2085 1 0.0
C2 C+4 0.04 0.7853 0.2293 1 0.0
H10 H-1 -0.1849 0.8988 -0.0056 1 0.0
